data_7238536
loop_
_publ_author_name
'Sun, Xingxing'
'Zhang, Xuepeng'
'Li, Xinyang'
'Liu, Shiyong'
'Zhang, Guoqing'

_publ_section_title
;
 A mechanistic investigation of mechanochromic luminescent organoboron
 materials
;
_journal_issue 33
_journal_name_full 'Journal of Materials Chemistry'
_journal_page_first 17332
_journal_paper_doi 10.1039/c2jm32809g
_journal_volume 22
_journal_year 2012
_chemical_formula_sum 'C21 H19 B F2 O4'
_chemical_formula_weight 384.17
_space_group_IT_number 15
_space_group_name_Hall '-C 2yc'
_space_group_name_H-M_alt 'C 1 2/c 1'
_symmetry_cell_setting monoclinic
_symmetry_space_group_name_H-M 'C 1 2/c 1'
_atom_sites_solution_hydrogens geom
_atom_sites_solution_primary direct
_atom_sites_solution_secondary difmap
_audit_creation_method SHELXL-97
_cell_angle_alpha 90.00
_cell_angle_beta 98.870(5)
_cell_angle_gamma 90.00
_cell_formula_units_Z 4
_cell_length_a 26.2572(17)
_cell_length_b 7.2012(3)
_cell_length_c 10.3231(5)
_cell_measurement_reflns_used 1869
_cell_measurement_temperature 291(2)
_cell_measurement_theta_max 29.2024
_cell_measurement_theta_min 2.9297
_cell_volume 1928.58(18)
_computing_cell_refinement 'CrysAlisPro (Oxford Diffraction Ltd.)'
_computing_data_collection 'CrysAlisPro (Oxford Diffraction Ltd.)'
_computing_data_reduction 'CrysAlisPro (Oxford Diffraction Ltd.)'
_computing_molecular_graphics 'Ortep-3 (L. J. Farrugia, 2001)'
_computing_publication_material SHELXL-97
_computing_structure_refinement 'SHELXL-97 (Sheldrick, 1997)'
_computing_structure_solution 'SHELXS-97 (Sheldrick, 1997)'
_diffrn_ambient_temperature 291(2)
_diffrn_detector_area_resol_mean 15.9149
_diffrn_measured_fraction_theta_full 0.999
_diffrn_measured_fraction_theta_max 0.999
_diffrn_measurement_device_type 'Gemini S Ultra, Oxford Diffraction'
_diffrn_measurement_method '\w scans'
_diffrn_radiation_monochromator graphite
_diffrn_radiation_source 'Enhance (Mo) X-ray Source'
_diffrn_radiation_type MoK\a
_diffrn_radiation_wavelength 0.71073
_diffrn_reflns_av_R_equivalents 0.0356
_diffrn_reflns_av_sigmaI/netI 0.0284
_diffrn_reflns_limit_h_max 32
_diffrn_reflns_limit_h_min -32
_diffrn_reflns_limit_k_max 8
_diffrn_reflns_limit_k_min -8
_diffrn_reflns_limit_l_max 12
_diffrn_reflns_limit_l_min -12
_diffrn_reflns_number 8854
_diffrn_reflns_theta_full 26.37
_diffrn_reflns_theta_max 26.37
_diffrn_reflns_theta_min 2.94
_exptl_absorpt_coefficient_mu 0.102
_exptl_absorpt_correction_T_max 0.9759
_exptl_absorpt_correction_T_min 0.9641
_exptl_absorpt_correction_type multi-scan
_exptl_absorpt_process_details
;
CrysAlisPro, Agilent Technologies,
Version 1.171.35.19 (release 27-10-2011 CrysAlis171 .NET)
(compiled Oct 27 2011,15:02:11)
Empirical absorption correction using spherical harmonics,
implemented in SCALE3 ABSPACK scaling algorithm.
;
_exptl_crystal_density_diffrn 1.323
_exptl_crystal_density_method 'not measured'
_exptl_crystal_F_000 800
_exptl_crystal_size_max 0.36
_exptl_crystal_size_mid 0.32
_exptl_crystal_size_min 0.24
_refine_diff_density_max 0.178
_refine_diff_density_min -0.173
_refine_diff_density_rms 0.036
_refine_ls_extinction_method none
_refine_ls_goodness_of_fit_ref 1.050
_refine_ls_hydrogen_treatment constr
_refine_ls_matrix_type full
_refine_ls_number_parameters 128
_refine_ls_number_reflns 1966
_refine_ls_number_restraints 1
_refine_ls_restrained_S_all 1.065
_refine_ls_R_factor_all 0.0942
_refine_ls_R_factor_gt 0.0541
_refine_ls_shift/su_max 0.001
_refine_ls_shift/su_mean 0.000
_refine_ls_structure_factor_coef Fsqd
_refine_ls_weighting_details 'calc w=1/[\s^2^(Fo^2^)+(0.0657P)^2^+0.5425P] where P=(Fo^2^+2Fc^2^)/3'
_refine_ls_weighting_scheme calc
_refine_ls_wR_factor_gt 0.1318
_refine_ls_wR_factor_ref 0.1550
_reflns_number_gt 1186
_reflns_number_total 1966
_reflns_threshold_expression >2sigma(I)
_cod_data_source_file c2jm32809g.txt
_cod_data_source_block sxx-3
_cod_original_sg_symbol_H-M 'C2 /c'
_cod_database_code 7238536

loop_
_symmetry_equiv_pos_as_xyz
'x, y, z'
'-x, y, -z+1/2'
'x+1/2, y+1/2, z'
'-x+1/2, y+1/2, -z+1/2'
'-x, -y, -z'
'x, -y, z-1/2'
'-x+1/2, -y+1/2, -z'
'x+1/2, -y+1/2, z-1/2'

loop_
_atom_site_label
_atom_site_type_symbol
_atom_site_fract_x
_atom_site_fract_y
_atom_site_fract_z
_atom_site_U_iso_or_equiv
_atom_site_adp_type
_atom_site_occupancy
_atom_site_symmetry_multiplicity
_atom_site_calc_flag
_atom_site_refinement_flags
F1 F 1.03201(5) 0.54320(18) 0.19006(12) 0.0778(5) Uani 1 1 d .
O2 O 0.96793(6) 0.31854(18) 0.15044(14) 0.0644(5) Uani 1 1 d .
O1 O 0.83664(7) -0.1915(2) -0.26252(16) 0.0773(5) Uani 1 1 d .
C11 C 1.0000 0.0446(4) 0.2500 0.0527(7) Uani 1 2 d S
H11 H 1.0000 -0.0845 0.2500 0.063 Uiso 1 2 calc SR
C1 C 0.93434(7) 0.0469(2) 0.04593(18) 0.0485(5) Uani 1 1 d .
C10 C 0.96868(8) 0.1375(3) 0.15237(19) 0.0484(5) Uani 1 1 d .
C4 C 0.86929(8) -0.1227(3) -0.1583(2) 0.0588(6) Uani 1 1 d .
C3 C 0.89756(10) -0.2293(3) -0.0624(2) 0.0653(6) Uani 1 1 d .
H3 H 0.8949 -0.3581 -0.0657 0.078 Uiso 1 1 calc R
C5 C 0.87339(9) 0.0690(3) -0.1525(2) 0.0655(6) Uani 1 1 d .
H5 H 0.8543 0.1415 -0.2170 0.079 Uiso 1 1 calc R
C2 C 0.92969(9) -0.1450(3) 0.0384(2) 0.0607(6) Uani 1 1 d .
H2 H 0.9487 -0.2180 0.1028 0.073 Uiso 1 1 calc R
C6 C 0.90547(9) 0.1520(3) -0.0521(2) 0.0586(6) Uani 1 1 d .
H6 H 0.9080 0.2808 -0.0493 0.070 Uiso 1 1 calc R
B1 B 1.0000 0.4342(4) 0.2500 0.0566(9) Uani 1 2 d S
C7 C 0.83361(11) -0.3888(4) -0.2800(3) 0.0841(8) Uani 1 1 d .
H7A H 0.8216 -0.4472 -0.2056 0.101 Uiso 1 1 calc R
H7B H 0.8672 -0.4392 -0.2884 0.101 Uiso 1 1 calc R
C8 C 0.79681(13) -0.4230(5) -0.4010(3) 0.1104(11) Uani 1 1 d D
H8 H 0.8021 -0.3566 -0.4751 0.132 Uiso 1 1 calc R
C9 C 0.75951(15) -0.5315(6) -0.4141(4) 0.1488(16) Uani 1 1 d D
H9A H 0.7526 -0.6012 -0.3429 0.179 Uiso 1 1 calc R
H9B H 0.7385 -0.5429 -0.4949 0.179 Uiso 1 1 calc R

loop_
_atom_site_aniso_label
_atom_site_aniso_U_11
_atom_site_aniso_U_22
_atom_site_aniso_U_33
_atom_site_aniso_U_23
_atom_site_aniso_U_13
_atom_site_aniso_U_12
F1 0.0866(10) 0.0612(9) 0.0854(10) 0.0134(6) 0.0125(8) -0.0157(7)
O2 0.0868(11) 0.0324(8) 0.0689(10) 0.0018(6) -0.0041(9) 0.0013(7)
O1 0.0812(12) 0.0678(11) 0.0766(11) -0.0100(8) -0.0075(9) -0.0055(8)
C11 0.0636(18) 0.0312(15) 0.0618(18) 0.000 0.0052(15) 0.000
C1 0.0552(12) 0.0380(12) 0.0533(12) 0.0012(9) 0.0117(10) 0.0000(9)
C10 0.0569(12) 0.0341(11) 0.0566(12) 0.0006(9) 0.0168(10) 0.0020(9)
C4 0.0595(14) 0.0555(14) 0.0602(13) -0.0065(11) 0.0053(11) -0.0042(10)
C3 0.0792(16) 0.0416(12) 0.0716(15) -0.0033(11) 0.0003(13) -0.0049(11)
C5 0.0716(15) 0.0543(14) 0.0673(14) 0.0066(11) 0.0006(12) 0.0048(11)
C2 0.0732(15) 0.0412(12) 0.0637(14) 0.0026(10) -0.0018(12) 0.0017(10)
C6 0.0713(15) 0.0377(12) 0.0658(14) 0.0022(10) 0.0072(12) 0.0012(10)
B1 0.069(2) 0.0320(17) 0.068(2) 0.000 0.0073(19) 0.000
C7 0.0810(18) 0.0716(18) 0.0950(19) -0.0214(15) -0.0017(16) -0.0076(14)
C8 0.101(2) 0.106(3) 0.119(2) -0.035(2) 0.001(2) -0.017(2)
C9 0.119(3) 0.137(3) 0.180(4) -0.030(3) -0.009(3) -0.041(3)

loop_
_atom_type_symbol
_atom_type_description
_atom_type_scat_dispersion_real
_atom_type_scat_dispersion_imag
_atom_type_scat_source
C C 0.0033 0.0016 'International Tables Vol C Tables 4.2.6.8 and 6.1.1.4'
H H 0.0000 0.0000 'International Tables Vol C Tables 4.2.6.8 and 6.1.1.4'
O O 0.0106 0.0060 'International Tables Vol C Tables 4.2.6.8 and 6.1.1.4'
F F 0.0171 0.0103 'International Tables Vol C Tables 4.2.6.8 and 6.1.1.4'
B B 0.0013 0.0007 'International Tables Vol C Tables 4.2.6.8 and 6.1.1.4'

loop_
_geom_angle_atom_site_label_1
_geom_angle_atom_site_label_2
_geom_angle_atom_site_label_3
_geom_angle
_geom_angle_site_symmetry_1
_geom_angle_site_symmetry_3
C10 O2 B1 123.11(17) . .
C4 O1 C7 118.45(18) . .
C10 C11 C10 121.7(2) 2_755 .
C10 C11 H11 119.2 2_755 .
C10 C11 H11 119.2 . .
C2 C1 C6 117.85(19) . .
C2 C1 C10 121.63(18) . .
C6 C1 C10 120.52(17) . .
O2 C10 C11 120.28(19) . .
O2 C10 C1 115.34(17) . .
C11 C10 C1 124.38(17) . .
O1 C4 C3 124.7(2) . .
O1 C4 C5 115.6(2) . .
C3 C4 C5 119.7(2) . .
C2 C3 C4 119.8(2) . .
C2 C3 H3 120.1 . .
C4 C3 H3 120.1 . .
C6 C5 C4 120.2(2) . .
C6 C5 H5 119.9 . .
C4 C5 H5 119.9 . .
C3 C2 C1 121.3(2) . .
C3 C2 H2 119.3 . .
C1 C2 H2 119.3 . .
C5 C6 C1 121.11(19) . .
C5 C6 H6 119.4 . .
C1 C6 H6 119.4 . .
F1 B1 F1 109.9(2) 2_755 .
F1 B1 O2 108.30(8) 2_755 .
F1 B1 O2 109.42(8) . .
F1 B1 O2 109.42(8) 2_755 2_755
F1 B1 O2 108.30(8) . 2_755
O2 B1 O2 111.5(2) . 2_755
O1 C7 C8 106.8(2) . .
O1 C7 H7A 110.4 . .
C8 C7 H7A 110.4 . .
O1 C7 H7B 110.4 . .
C8 C7 H7B 110.4 . .
H7A C7 H7B 108.6 . .
C9 C8 C7 126.7(4) . .
C9 C8 H8 116.6 . .
C7 C8 H8 116.6 . .
C8 C9 H9A 120.0 . .
C8 C9 H9B 120.0 . .
H9A C9 H9B 120.0 . .

loop_
_geom_bond_atom_site_label_1
_geom_bond_atom_site_label_2
_geom_bond_distance
_geom_bond_site_symmetry_2
F1 B1 1.366(2) .
O2 C10 1.304(2) .
O2 B1 1.481(2) .
O1 C4 1.361(2) .
O1 C7 1.433(3) .
C11 C10 1.372(2) 2_755
C11 C10 1.372(2) .
C11 H11 0.9300 .
C1 C2 1.389(3) .
C1 C6 1.391(3) .
C1 C10 1.463(3) .
C4 C3 1.376(3) .
C4 C5 1.385(3) .
C3 C2 1.376(3) .
C3 H3 0.9300 .
C5 C6 1.368(3) .
C5 H5 0.9300 .
C2 H2 0.9300 .
C6 H6 0.9300 .
B1 F1 1.366(2) 2_755
B1 O2 1.481(2) 2_755
C7 C8 1.477(4) .
C7 H7A 0.9700 .
C7 H7B 0.9700 .
C8 C9 1.243(4) .
C8 H8 0.9300 .
C9 H9A 0.9300 .
C9 H9B 0.9300 .

loop_
_geom_torsion_atom_site_label_1
_geom_torsion_atom_site_label_2
_geom_torsion_atom_site_label_3
_geom_torsion_atom_site_label_4
_geom_torsion
_geom_torsion_site_symmetry_1
_geom_torsion_site_symmetry_4
B1 O2 C10 C11 0.3(2) . .
B1 O2 C10 C1 179.97(13) . .
C10 C11 C10 O2 -0.13(12) 2_755 .
C10 C11 C10 C1 -179.8(2) 2_755 .
C2 C1 C10 O2 -177.54(18) . .
C6 C1 C10 O2 3.0(3) . .
C2 C1 C10 C11 2.2(3) . .
C6 C1 C10 C11 -177.32(16) . .
C7 O1 C4 C3 -4.4(3) . .
C7 O1 C4 C5 175.2(2) . .
O1 C4 C3 C2 179.6(2) . .
C5 C4 C3 C2 -0.1(3) . .
O1 C4 C5 C6 -179.6(2) . .
C3 C4 C5 C6 0.1(4) . .
C4 C3 C2 C1 0.0(3) . .
C6 C1 C2 C3 -0.1(3) . .
C10 C1 C2 C3 -179.61(19) . .
C4 C5 C6 C1 -0.2(3) . .
C2 C1 C6 C5 0.2(3) . .
C10 C1 C6 C5 179.71(19) . .
C10 O2 B1 F1 -120.6(2) . 2_755
C10 O2 B1 F1 119.7(2) . .
C10 O2 B1 O2 -0.14(13) . 2_755
C4 O1 C7 C8 -178.5(2) . .
O1 C7 C8 C9 -129.8(4) . .
